data_7718065
loop_
_publ_author_name
'Gao, Zhixia'
'Li, Ke'
'Du, Hong'
'Baiheti, Tuohetijiang'

_publ_section_title
;
 Four noncentrosymmetric molybdophosphates discovered by a chemical
 substitution strategy.
;
_journal_issue 10
_journal_name_full 'Dalton transactions (Cambridge, England : 2003)'
_journal_page_first 4025
_journal_page_last 4029
_journal_paper_doi 10.1039/d4dt03580a
_journal_volume 54
_journal_year 2025
_chemical_formula_moiety 'Cs3 K Mo5 O22 P2'
_chemical_formula_sum 'Cs3 K Mo5 O22 P2'
_chemical_formula_weight 1331.47
_space_group_crystal_system orthorhombic
_space_group_IT_number 20
_space_group_name_Hall 'C 2c 2'
_space_group_name_H-M_alt 'C 2 2 21'
_audit_creation_date 2023-06-13
_audit_creation_method
;
Olex2 1.3
(compiled 2020.11.12 svn.r5f609507 for OlexSys, GUI svn.r6408)
;
_audit_update_record
;
2024-10-19 deposited with the CCDC.	2025-02-17 downloaded from the CCDC.
;
_cell_angle_alpha 90
_cell_angle_beta 90
_cell_angle_gamma 90
_cell_formula_units_Z 4
_cell_length_a 6.5727(11)
_cell_length_b 19.456(2)
_cell_length_c 17.865(3)
_cell_measurement_reflns_used 1124
_cell_measurement_temperature 296(2)
_cell_measurement_theta_max 27.09
_cell_measurement_theta_min 3.46
_cell_volume 2284.5(6)
_computing_cell_refinement 'SAINT V8.38A (Bruker, 2018)'
_computing_data_reduction 'SAINT V8.38A (Bruker, 2018)'
_computing_molecular_graphics 'Olex2 1.3 (Dolomanov et al., 2009)'
_computing_publication_material 'Olex2 1.3 (Dolomanov et al., 2009)'
_computing_structure_refinement 'SHELXL 2018/3 (Sheldrick, 2015)'
_diffrn_ambient_temperature 296.0
_diffrn_measured_fraction_theta_full 0.979
_diffrn_measured_fraction_theta_max 0.980
_diffrn_measurement_device_type 'Bruker APEX-II CCD'
_diffrn_measurement_method '\f and \w scans'
_diffrn_radiation_type MoK\a
_diffrn_radiation_wavelength 0.71073
_diffrn_reflns_av_R_equivalents 0.1072
_diffrn_reflns_av_unetI/netI 0.0976
_diffrn_reflns_Laue_measured_fraction_full 0.979
_diffrn_reflns_Laue_measured_fraction_max 0.980
_diffrn_reflns_limit_h_max 8
_diffrn_reflns_limit_h_min -8
_diffrn_reflns_limit_k_max 24
_diffrn_reflns_limit_k_min -25
_diffrn_reflns_limit_l_max 22
_diffrn_reflns_limit_l_min -22
_diffrn_reflns_number 8440
_diffrn_reflns_point_group_measured_fraction_full 0.979
_diffrn_reflns_point_group_measured_fraction_max 0.976
_diffrn_reflns_theta_full 25.242
_diffrn_reflns_theta_max 27.537
_diffrn_reflns_theta_min 2.280
_diffrn_source_current 1.4
_diffrn_source_power 0.07
_diffrn_source_voltage 50.0
_diffrn_standards_number 0
_exptl_absorpt_coefficient_mu 7.796
_exptl_absorpt_correction_T_max 0.7456
_exptl_absorpt_correction_T_min 0.5563
_exptl_absorpt_correction_type none
_exptl_absorpt_process_details
;
SADABS-2016/2 (Bruker,2016/2) was used for absorption correction.
wR2(int) was 0.1199 before and 0.0823 after correction.
The Ratio of minimum to maximum transmission is 0.7461.
The \l/2 correction factor is Not present.
;
_exptl_crystal_colour 'clear colourless'
_exptl_crystal_colour_lustre clear
_exptl_crystal_colour_primary colourless
_exptl_crystal_density_diffrn 3.871
_exptl_crystal_description block
_exptl_crystal_F_000 2400
_refine_diff_density_max 0.997
_refine_diff_density_min -1.590
_refine_diff_density_rms 0.280
_refine_ls_abs_structure_details
;
 Flack x determined using 703 quotients [(I+)-(I-)]/[(I+)+(I-)]
 (Parsons, Flack and Wagner, Acta Cryst. B69 (2013) 249-259).
;
_refine_ls_abs_structure_Flack 0.03(4)
_refine_ls_extinction_method none
_refine_ls_goodness_of_fit_ref 1.051
_refine_ls_hydrogen_treatment undef
_refine_ls_matrix_type full
_refine_ls_number_parameters 152
_refine_ls_number_reflns 2591
_refine_ls_number_restraints 12
_refine_ls_restrained_S_all 1.054
_refine_ls_R_factor_all 0.0669
_refine_ls_R_factor_gt 0.0543
_refine_ls_shift/su_max 0.001
_refine_ls_shift/su_mean 0.000
_refine_ls_structure_factor_coef Fsqd
_refine_ls_weighting_details 'w=1/[\s^2^(Fo^2^)+(0.0392P)^2^] where P=(Fo^2^+2Fc^2^)/3'
_refine_ls_weighting_scheme calc
_refine_ls_wR_factor_gt 0.1105
_refine_ls_wR_factor_ref 0.1250
_reflns_Friedel_coverage 0.738
_reflns_Friedel_fraction_full 0.979
_reflns_Friedel_fraction_max 0.969
_reflns_number_gt 2111
_reflns_number_total 2591
_reflns_threshold_expression 'I > 2\s(I)'
_cod_data_source_file d4dt03580a2.cif
_cod_data_source_block nnn
_cod_depositor_comments 'Adding full bibliography for 7718064--7718067.cif.'
_cod_original_cell_volume 2284.6(6)
_cod_database_code 7718065
_shelx_shelxl_version_number 2018/3
_shelx_space_group_comment
;
The symmetry employed for this shelxl refinement is uniquely defined
by the following loop, which should always be used as a source of
symmetry information in preference to the above space-group names.
They are only intended as comments.
;
_olex2_refinement_description
;
1. Uiso/Uaniso restraints and constraints
Uanis(O5) \\sim Ueq, Uanis(Mo1) \\sim Ueq: with sigma of 0.001 and sigma for
terminal atoms of 0.002
;
_olex2_submission_special_instructions 'No special instructions were received'

loop_
_space_group_symop_operation_xyz
'x, y, z'
'-x, -y, z+1/2'
'-x, y, -z+1/2'
'x, -y, -z'
'x+1/2, y+1/2, z'
'-x+1/2, -y+1/2, z+1/2'
'-x+1/2, y+1/2, -z+1/2'
'x+1/2, -y+1/2, -z'

loop_
_atom_site_label
_atom_site_type_symbol
_atom_site_fract_x
_atom_site_fract_y
_atom_site_fract_z
_atom_site_U_iso_or_equiv
_atom_site_adp_type
_atom_site_occupancy
_atom_site_site_symmetry_order
_atom_site_calc_flag
_atom_site_refinement_flags_posn
_atom_site_refinement_flags_adp
_atom_site_refinement_flags_occupancy
_atom_site_disorder_assembly
_atom_site_disorder_group
K1 K 0.000000 0.0836(3) 0.750000 0.0369(14) Uani 1 2 d S T P . .
Cs1 Cs 0.4657(3) 0.500000 0.500000 0.0406(5) Uani 1 2 d S T P . .
Cs2 Cs 0.4724(2) 0.23303(7) 0.59951(9) 0.0405(4) Uani 1 1 d . . . . .
Mo1 Mo 0.000000 0.26304(9) 0.750000 0.0208(4) Uani 1 2 d S TU P . .
Mo2 Mo 0.0060(3) 0.53002(7) 0.64663(9) 0.0227(3) Uani 1 1 d . . . . .
Mo3 Mo 0.0625(2) 0.36337(8) 0.90347(9) 0.0240(4) Uani 1 1 d . . . . .
P1 P 0.2824(6) 0.4119(2) 0.7359(3) 0.0187(10) Uani 1 1 d . . . . .
O1 O 0.272(3) 0.3624(8) 0.9575(8) 0.038(4) Uani 1 1 d . . . . .
O2 O -0.112(3) 0.3203(7) 0.9555(8) 0.039(4) Uani 1 1 d . . . . .
O3 O 0.1492(19) 0.2914(6) 0.8364(8) 0.025(3) Uani 1 1 d . . . . .
O4 O 0.173(2) 0.2079(6) 0.7156(8) 0.029(3) Uani 1 1 d . . . . .
O5 O 0.500000 0.3780(8) 0.750000 0.028(4) Uani 1 2 d S TU P . .
O6 O 0.1700(19) 0.3548(6) 0.6965(7) 0.019(2) Uani 1 1 d . . . . .
O7 O 0.304(2) 0.4753(6) 0.6896(8) 0.024(3) Uani 1 1 d . . . . .
O8 O 0.000000 0.5497(8) 0.750000 0.029(4) Uani 1 2 d S T P . .
O9 O -0.189(2) 0.4303(6) 0.6891(7) 0.025(3) Uani 1 1 d . . . . .
O10 O 0.036(2) 0.4556(6) 0.5788(7) 0.031(3) Uani 1 1 d . . . . .
O11 O 0.169(2) 0.5888(7) 0.6119(9) 0.033(3) Uani 1 1 d . . . . .
O12 O -0.222(2) 0.5640(7) 0.6203(8) 0.031(3) Uani 1 1 d . . . . .

loop_
_atom_site_aniso_label
_atom_site_aniso_U_11
_atom_site_aniso_U_22
_atom_site_aniso_U_33
_atom_site_aniso_U_23
_atom_site_aniso_U_13
_atom_site_aniso_U_12
K1 0.039(3) 0.019(2) 0.053(4) 0.000 0.000(3) 0.000
Cs1 0.0339(11) 0.0477(10) 0.0403(11) -0.0060(9) 0.000 0.000
Cs2 0.0368(8) 0.0424(7) 0.0422(8) -0.0030(6) 0.0052(7) -0.0001(6)
Mo1 0.0233(9) 0.0163(7) 0.0228(8) 0.000 0.0006(8) 0.000
Mo2 0.0253(8) 0.0178(6) 0.0248(7) 0.0026(6) -0.0007(7) 0.0010(6)
Mo3 0.0315(9) 0.0188(6) 0.0219(7) -0.0007(6) -0.0031(7) 0.0003(6)
P1 0.015(2) 0.0147(18) 0.026(3) -0.0031(18) 0.0000(17) 0.0006(16)
O1 0.056(11) 0.026(7) 0.031(8) 0.009(7) -0.009(7) 0.003(7)
O2 0.056(11) 0.037(8) 0.023(7) 0.006(6) 0.005(7) -0.015(7)
O3 0.017(6) 0.021(6) 0.036(8) 0.010(6) -0.012(5) 0.002(5)
O4 0.039(8) 0.015(6) 0.034(8) 0.001(6) -0.005(7) -0.001(5)
O5 0.028(4) 0.028(4) 0.029(4) 0.000 -0.0003(14) 0.000
O6 0.024(6) 0.020(6) 0.013(5) -0.001(5) -0.007(5) -0.005(5)
O7 0.029(7) 0.012(5) 0.032(7) 0.004(5) 0.004(6) 0.006(5)
O8 0.033(10) 0.018(7) 0.036(10) 0.000 -0.002(9) 0.000
O9 0.032(7) 0.025(7) 0.018(7) 0.005(5) -0.002(6) 0.002(5)
O10 0.044(9) 0.022(6) 0.027(7) 0.004(5) 0.001(6) -0.011(6)
O11 0.044(9) 0.021(7) 0.033(8) -0.001(6) 0.004(7) -0.012(6)
O12 0.029(8) 0.036(8) 0.029(8) -0.002(6) -0.008(6) 0.001(6)

loop_
_atom_type_symbol
_atom_type_description
_atom_type_scat_dispersion_real
_atom_type_scat_dispersion_imag
_atom_type_scat_source
Cs Cs -0.3680 2.1192 'International Tables Vol C Tables 4.2.6.8 and 6.1.1.4'
K K 0.2009 0.2494 'International Tables Vol C Tables 4.2.6.8 and 6.1.1.4'
Mo Mo -1.6832 0.6857 'International Tables Vol C Tables 4.2.6.8 and 6.1.1.4'
O O 0.0106 0.0060 'International Tables Vol C Tables 4.2.6.8 and 6.1.1.4'
P P 0.1023 0.0942 'International Tables Vol C Tables 4.2.6.8 and 6.1.1.4'

loop_
_geom_angle_atom_site_label_1
_geom_angle_atom_site_label_2
_geom_angle_atom_site_label_3
_geom_angle
_geom_angle_site_symmetry_1
_geom_angle_site_symmetry_3
_geom_angle_publ_flag
Mo1 K1 P1 156.50(8) . 5_445 ?
O4 K1 Mo1 28.1(3) . . ?
O4 K1 Mo1 28.1(3) 3_556 . ?
O4 K1 P1 131.4(3) 3_556 5_445 ?
O4 K1 P1 163.0(3) . 5_445 ?
O4 K1 O4 56.2(6) 3_556 . ?
O4 K1 O8 76.5(4) 3_556 5_445 ?
O4 K1 O8 125.4(4) 3_556 5_545 ?
O4 K1 O8 76.5(4) . 5_545 ?
O4 K1 O8 125.4(4) . 5_445 ?
O4 K1 O11 94.5(4) 3_556 7_546 ?
O4 K1 O11 82.4(4) 3_556 5_445 ?
O4 K1 O11 82.4(4) . 7_546 ?
O4 K1 O11 94.5(4) . 5_445 ?
O4 K1 O12 71.6(4) 3_556 7_446 ?
O4 K1 O12 71.6(4) . 5_545 ?
O4 K1 O12 122.8(4) . 7_446 ?
O4 K1 O12 122.8(4) 3_556 5_545 ?
O7 K1 Mo1 141.5(3) 7_546 . ?
O7 K1 Mo1 141.5(3) 5_445 . ?
O7 K1 P1 21.2(3) 5_445 5_445 ?
O7 K1 P1 59.8(3) 7_546 5_445 ?
O7 K1 O4 125.6(4) 7_546 . ?
O7 K1 O4 125.6(4) 5_445 3_556 ?
O7 K1 O4 142.9(4) 7_546 3_556 ?
O7 K1 O4 142.9(4) 5_445 . ?
O7 K1 O7 77.1(6) 5_445 7_546 ?
O7 K1 O8 108.3(4) 5_445 5_545 ?
O7 K1 O8 108.3(4) 7_546 5_445 ?
O7 K1 O8 51.6(4) 7_546 5_545 ?
O7 K1 O8 51.6(4) 5_445 5_445 ?
O7 K1 O11 53.7(4) 7_546 7_546 ?
O7 K1 O11 53.7(4) 5_445 5_445 ?
O7 K1 O11 129.8(4) 7_546 5_445 ?
O7 K1 O11 129.8(4) 5_445 7_546 ?
O7 K1 O12 85.4(4) 5_445 7_446 ?
O7 K1 O12 83.1(4) 7_546 7_446 ?
O7 K1 O12 85.4(4) 7_546 5_545 ?
O7 K1 O12 83.1(4) 5_445 5_545 ?
O8 K1 Mo1 101.3(3) 5_445 . ?
O8 K1 Mo1 101.3(3) 5_545 . ?
O8 K1 P1 55.6(3) 5_445 5_445 ?
O8 K1 P1 101.8(3) 5_545 5_445 ?
O8 K1 O8 157.3(5) 5_445 5_545 ?
O11 K1 Mo1 88.2(3) 7_546 . ?
O11 K1 Mo1 88.2(3) 5_445 . ?
O11 K1 P1 73.6(3) 5_445 5_445 ?
O11 K1 P1 109.8(3) 7_546 5_445 ?
O11 K1 O8 50.1(3) 7_546 5_545 ?
O11 K1 O8 130.8(3) 5_445 5_545 ?
O11 K1 O8 50.1(3) 5_445 5_445 ?
O11 K1 O8 130.8(3) 7_546 5_445 ?
O11 K1 O11 176.5(5) 7_546 5_445 ?
O12 K1 Mo1 97.4(3) 5_545 . ?
O12 K1 Mo1 97.4(3) 7_446 . ?
O12 K1 P1 94.0(3) 5_545 5_445 ?
O12 K1 P1 72.3(3) 7_446 5_445 ?
O12 K1 O8 51.2(3) 7_446 5_445 ?
O12 K1 O8 51.2(3) 5_545 5_545 ?
O12 K1 O8 125.2(3) 5_545 5_445 ?
O12 K1 O8 125.2(3) 7_446 5_545 ?
O12 K1 O11 100.5(4) 5_545 7_546 ?
O12 K1 O11 100.5(4) 7_446 5_445 ?
O12 K1 O11 79.9(4) 5_545 5_445 ?
O12 K1 O11 79.9(4) 7_446 7_546 ?
O12 K1 O12 165.3(6) 5_545 7_446 ?
Mo2 Cs1 Mo2 83.24(6) 4_566 . ?
O1 Cs1 Mo2 115.2(3) 3_656 4_566 ?
O1 Cs1 Mo2 115.2(3) 2_664 . ?
O1 Cs1 Mo2 111.2(3) 2_664 4_566 ?
O1 Cs1 Mo2 111.2(3) 3_656 . ?
O1 Cs1 O1 116.4(6) 2_664 3_656 ?
O1 Cs1 O7 119.0(3) 3_656 4_566 ?
O1 Cs1 O7 80.0(3) 2_664 4_566 ?
O1 Cs1 O7 119.0(3) 2_664 . ?
O1 Cs1 O7 80.0(3) 3_656 . ?
O1 Cs1 O11 91.4(3) 3_656 4_566 ?
O1 Cs1 O11 127.0(4) 3_656 . ?
O1 Cs1 O11 127.0(4) 2_664 4_566 ?
O1 Cs1 O11 91.4(3) 2_664 . ?
O7 Cs1 Mo2 35.4(2) 4_566 4_566 ?
O7 Cs1 Mo2 111.9(2) 4_566 . ?
O7 Cs1 Mo2 111.9(2) . 4_566 ?
O7 Cs1 Mo2 35.4(2) . . ?
O7 Cs1 O7 145.6(4) . 4_566 ?
O10 Cs1 Mo2 27.6(2) 4_566 4_566 ?
O10 Cs1 Mo2 66.1(2) 4_566 . ?
O10 Cs1 Mo2 27.6(2) . . ?
O10 Cs1 Mo2 66.1(2) . 4_566 ?
O10 Cs1 O1 140.4(3) . 2_664 ?
O10 Cs1 O1 140.4(3) 4_566 3_656 ?
O10 Cs1 O1 98.0(4) . 3_656 ?
O10 Cs1 O1 98.0(4) 4_566 2_664 ?
O10 Cs1 O7 45.7(3) 4_566 4_566 ?
O10 Cs1 O7 100.8(3) . 4_566 ?
O10 Cs1 O7 100.8(3) 4_566 . ?
O10 Cs1 O7 45.7(3) . . ?
O10 Cs1 O10 60.7(5) . 4_566 ?
O10 Cs1 O11 67.1(4) 4_566 . ?
O10 Cs1 O11 50.6(3) 4_566 4_566 ?
O10 Cs1 O11 50.6(3) . . ?
O10 Cs1 O11 67.1(4) . 4_566 ?
O11 Cs1 Mo2 91.6(3) 4_566 . ?
O11 Cs1 Mo2 23.9(2) . . ?
O11 Cs1 Mo2 23.9(2) 4_566 4_566 ?
O11 Cs1 Mo2 91.6(3) . 4_566 ?
O11 Cs1 O7 109.3(4) 4_566 . ?
O11 Cs1 O7 47.1(3) 4_566 4_566 ?
O11 Cs1 O7 47.1(3) . . ?
O11 Cs1 O7 109.3(4) . 4_566 ?
O11 Cs1 O11 107.2(5) 4_566 . ?
O12 Cs1 Mo2 89.3(3) 1_655 . ?
O12 Cs1 Mo2 164.6(3) 1_655 4_566 ?
O12 Cs1 Mo2 89.3(3) 4_666 4_566 ?
O12 Cs1 Mo2 164.6(3) 4_666 . ?
O12 Cs1 O1 80.0(4) 1_655 3_656 ?
O12 Cs1 O1 80.0(4) 4_666 2_664 ?
O12 Cs1 O1 60.2(4) 1_655 2_664 ?
O12 Cs1 O1 60.2(4) 4_666 3_656 ?
O12 Cs1 O7 140.1(3) 4_666 . ?
O12 Cs1 O7 67.0(3) 1_655 . ?
O12 Cs1 O7 140.1(3) 1_655 4_566 ?
O12 Cs1 O7 67.0(3) 4_666 4_566 ?
O12 Cs1 O10 111.4(3) 4_666 4_566 ?
O12 Cs1 O10 137.3(3) 1_655 4_566 ?
O12 Cs1 O10 111.4(3) 1_655 . ?
O12 Cs1 O10 137.3(3) 4_666 . ?
O12 Cs1 O11 171.0(3) 1_655 4_566 ?
O12 Cs1 O11 76.6(3) 4_666 4_566 ?
O12 Cs1 O11 171.0(3) 4_666 . ?
O12 Cs1 O11 76.6(3) 1_655 . ?
O12 Cs1 O12 100.9(5) 1_655 4_666 ?
Mo3 Cs2 Mo2 74.10(4) 6_554 5_545 ?
Mo3 Cs2 Mo2 125.75(5) 3_656 5_545 ?
Mo3 Cs2 Mo3 109.48(5) 3_656 6_554 ?
O1 Cs2 Mo2 70.2(3) 6_554 5_545 ?
O1 Cs2 Mo2 143.8(3) 3_656 5_545 ?
O1 Cs2 Mo3 24.9(3) 6_554 6_554 ?
O1 Cs2 Mo3 132.5(3) 6_554 3_656 ?
O1 Cs2 Mo3 97.0(3) 3_656 6_554 ?
O1 Cs2 Mo3 24.1(3) 3_656 3_656 ?
O1 Cs2 O1 115.1(2) 3_656 6_554 ?
O1 Cs2 O6 116.6(3) 6_554 . ?
O1 Cs2 O6 85.7(3) 3_656 . ?
O1 Cs2 O12 162.5(4) 3_656 5_545 ?
O1 Cs2 O12 54.8(3) 6_554 5_545 ?
O2 Cs2 Mo2 79.6(3) 6_554 5_545 ?
O2 Cs2 Mo2 130.4(3) 3_556 5_545 ?
O2 Cs2 Mo3 103.6(3) 3_556 3_656 ?
O2 Cs2 Mo3 86.3(3) 3_556 6_554 ?
O2 Cs2 Mo3 22.5(3) 6_554 6_554 ?
O2 Cs2 Mo3 88.4(3) 6_554 3_656 ?
O2 Cs2 O1 80.4(4) 6_554 3_656 ?
O2 Cs2 O1 82.4(4) 3_556 3_656 ?
O2 Cs2 O1 73.2(4) 3_556 6_554 ?
O2 Cs2 O1 47.4(4) 6_554 6_554 ?
O2 Cs2 O2 99.0(3) 6_554 3_556 ?
O2 Cs2 O3 102.3(4) 6_554 3_656 ?
O2 Cs2 O6 147.5(4) 6_554 . ?
O2 Cs2 O6 49.8(3) 3_556 . ?
O2 Cs2 O11 147.6(4) 3_556 5_545 ?
O2 Cs2 O11 67.0(4) 6_554 5_545 ?
O2 Cs2 O12 105.5(4) 3_556 5_545 ?
O2 Cs2 O12 82.9(4) 6_554 5_545 ?
O3 Cs2 Mo2 104.3(3) 3_656 5_545 ?
O3 Cs2 Mo3 27.7(3) 3_656 3_656 ?
O3 Cs2 Mo3 124.7(3) 3_656 6_554 ?
O3 Cs2 O1 149.4(4) 3_656 6_554 ?
O3 Cs2 O1 51.7(4) 3_656 3_656 ?
O3 Cs2 O2 123.9(4) 3_656 3_556 ?
O3 Cs2 O6 91.5(3) 3_656 . ?
O3 Cs2 O11 88.2(4) 3_656 5_545 ?
O3 Cs2 O12 128.1(3) 3_656 5_545 ?
O4 Cs2 Mo2 74.0(2) . 5_545 ?
O4 Cs2 Mo3 120.7(3) . 6_554 ?
O4 Cs2 Mo3 129.7(3) . 3_656 ?
O4 Cs2 O1 96.7(4) . 6_554 ?
O4 Cs2 O1 135.9(4) . 3_656 ?
O4 Cs2 O2 78.4(4) . 3_556 ?
O4 Cs2 O2 141.5(4) . 6_554 ?
O4 Cs2 O3 111.0(4) . 3_656 ?
O4 Cs2 O6 51.9(3) . . ?
O4 Cs2 O11 94.6(4) . 5_545 ?
O4 Cs2 O12 61.6(3) . 5_545 ?
O6 Cs2 Mo2 125.6(2) . 5_545 ?
O6 Cs2 Mo3 90.65(19) . 3_656 ?
O6 Cs2 Mo3 135.46(19) . 6_554 ?
O6 Cs2 O12 111.5(3) . 5_545 ?
O11 Cs2 Mo2 22.8(3) 5_545 5_545 ?
O11 Cs2 Mo3 104.9(3) 5_545 3_656 ?
O11 Cs2 Mo3 70.1(3) 5_545 6_554 ?
O11 Cs2 O1 121.1(4) 5_545 3_656 ?
O11 Cs2 O1 76.4(4) 5_545 6_554 ?
O11 Cs2 O6 143.6(3) 5_545 . ?
O11 Cs2 O12 45.9(3) 5_545 5_545 ?
O12 Cs2 Mo2 24.9(2) 5_545 5_545 ?
O12 Cs2 Mo3 68.6(2) 5_545 6_554 ?
O12 Cs2 Mo3 150.5(2) 5_545 3_656 ?
K1 Mo1 Cs2 82.42(3) . 3_656 ?
K1 Mo1 Cs2 82.42(3) . 1_455 ?
K1 Mo1 Cs2 81.91(3) . . ?
K1 Mo1 Cs2 81.91(3) . 3_556 ?
Cs2 Mo1 Cs2 164.84(6) 1_455 3_656 ?
Cs2 Mo1 Cs2 77.80(4) 3_556 1_455 ?
Cs2 Mo1 Cs2 100.03(3) . 1_455 ?
Cs2 Mo1 Cs2 100.03(3) 3_556 3_656 ?
Cs2 Mo1 Cs2 77.80(4) . 3_656 ?
Cs2 Mo1 Cs2 163.82(6) 3_556 . ?
O3 Mo1 K1 106.8(4) . . ?
O3 Mo1 K1 106.8(4) 3_556 . ?
O3 Mo1 Cs2 100.4(4) . . ?
O3 Mo1 Cs2 84.3(4) . 3_556 ?
O3 Mo1 Cs2 31.2(4) . 3_656 ?
O3 Mo1 Cs2 84.3(4) 3_556 . ?
O3 Mo1 Cs2 158.6(4) 3_556 3_656 ?
O3 Mo1 Cs2 158.6(4) . 1_455 ?
O3 Mo1 Cs2 31.2(4) 3_556 1_455 ?
O3 Mo1 Cs2 100.4(4) 3_556 3_556 ?
O3 Mo1 O3 146.5(7) . 3_556 ?
O3 Mo1 O6 82.1(5) . . ?
O3 Mo1 O6 72.0(5) . 3_556 ?
O3 Mo1 O6 82.1(5) 3_556 3_556 ?
O3 Mo1 O6 72.0(5) 3_556 . ?
O4 Mo1 K1 50.3(4) 3_556 . ?
O4 Mo1 K1 50.3(4) . . ?
O4 Mo1 Cs2 102.9(5) . 1_455 ?
O4 Mo1 Cs2 66.9(5) . 3_656 ?
O4 Mo1 Cs2 130.8(4) 3_556 . ?
O4 Mo1 Cs2 66.9(5) 3_556 1_455 ?
O4 Mo1 Cs2 130.8(4) . 3_556 ?
O4 Mo1 Cs2 33.5(4) 3_556 3_556 ?
O4 Mo1 Cs2 33.5(4) . . ?
O4 Mo1 Cs2 102.9(5) 3_556 3_656 ?
O4 Mo1 O3 97.6(6) . . ?
O4 Mo1 O3 103.6(6) 3_556 . ?
O4 Mo1 O3 103.6(6) . 3_556 ?
O4 Mo1 O3 97.6(6) 3_556 3_556 ?
O4 Mo1 O4 100.6(9) . 3_556 ?
O4 Mo1 O6 90.9(5) 3_556 3_556 ?
O4 Mo1 O6 90.9(5) . . ?
O4 Mo1 O6 166.2(6) . 3_556 ?
O4 Mo1 O6 166.2(6) 3_556 . ?
O6 Mo1 K1 140.5(3) . . ?
O6 Mo1 K1 140.5(3) 3_556 . ?
O6 Mo1 Cs2 88.5(3) 3_556 1_455 ?
O6 Mo1 Cs2 103.2(3) . 1_455 ?
O6 Mo1 Cs2 58.6(3) . . ?
O6 Mo1 Cs2 58.6(3) 3_556 3_556 ?
O6 Mo1 Cs2 137.6(3) 3_556 . ?
O6 Mo1 Cs2 88.5(3) . 3_656 ?
O6 Mo1 Cs2 103.2(3) 3_556 3_656 ?
O6 Mo1 Cs2 137.6(3) . 3_556 ?
O6 Mo1 O6 78.9(6) . 3_556 ?
K1 Mo2 K1 114.33(7) 5 5_455 ?
K1 Mo2 Cs1 73.84(4) 5 . ?
K1 Mo2 Cs1 68.74(4) 5_455 1_455 ?
K1 Mo2 Cs1 169.57(7) 5 1_455 ?
K1 Mo2 Cs1 166.42(6) 5_455 . ?
K1 Mo2 Cs2 83.24(8) 5 5_455 ?
K1 Mo2 Cs2 78.07(8) 5_455 5_455 ?
Cs1 Mo2 Cs1 101.31(4) . 1_455 ?
Cs1 Mo2 Cs2 92.70(4) . 5_455 ?
Cs2 Mo2 Cs1 87.83(4) 5_455 1_455 ?
O7 Mo2 K1 131.9(3) . 5_455 ?
O7 Mo2 K1 43.2(3) . 5 ?
O7 Mo2 Cs1 61.6(3) . . ?
O7 Mo2 Cs1 142.7(3) . 1_455 ?
O7 Mo2 Cs2 123.6(3) . 5_455 ?
O7 Mo2 O9 88.7(5) . . ?
O8 Mo2 K1 59.79(10) . 5 ?
O8 Mo2 K1 58.01(10) . 5_455 ?
O8 Mo2 Cs1 125.87(7) . 1_455 ?
O8 Mo2 Cs1 132.82(7) . . ?
O8 Mo2 Cs2 90.2(4) . 5_455 ?
O8 Mo2 O7 77.9(4) . . ?
O8 Mo2 O9 81.2(5) . . ?
O8 Mo2 O10 141.5(6) . . ?
O9 Mo2 K1 120.3(3) . 5 ?
O9 Mo2 K1 67.8(3) . 5_455 ?
O9 Mo2 Cs1 70.1(3) . 1_455 ?
O9 Mo2 Cs1 118.6(3) . . ?
O9 Mo2 Cs2 144.1(3) . 5_455 ?
O10 Mo2 K1 126.1(4) . 5_455 ?
O10 Mo2 K1 114.9(5) . 5 ?
O10 Mo2 Cs1 52.9(4) . . ?
O10 Mo2 Cs1 66.9(4) . 1_455 ?
O10 Mo2 Cs2 128.1(4) . 5_455 ?
O10 Mo2 O7 77.1(5) . . ?
O10 Mo2 O9 69.4(5) . . ?
O11 Mo2 K1 57.3(5) . 5 ?
O11 Mo2 K1 122.0(5) . 5_455 ?
O11 Mo2 Cs1 112.4(5) . 1_455 ?
O11 Mo2 Cs1 51.9(5) . . ?
O11 Mo2 Cs2 45.3(5) . 5_455 ?
O11 Mo2 O7 84.0(6) . . ?
O11 Mo2 O8 103.6(6) . . ?
O11 Mo2 O9 170.2(6) . . ?
O11 Mo2 O10 102.4(6) . . ?
O11 Mo2 O12 101.3(8) . . ?
O12 Mo2 K1 44.3(5) . 5_455 ?
O12 Mo2 K1 139.8(5) . 5 ?
O12 Mo2 Cs1 35.6(5) . 1_455 ?
O12 Mo2 Cs1 122.4(5) . . ?
O12 Mo2 Cs2 61.1(5) . 5_455 ?
O12 Mo2 O7 174.6(6) . . ?
O12 Mo2 O8 99.9(5) . . ?
O12 Mo2 O9 86.0(6) . . ?
O12 Mo2 O10 102.2(7) . . ?
Cs2 Mo3 Cs1 88.89(4) 6 2_665 ?
Cs2 Mo3 Cs1 81.35(4) 3_656 2_665 ?
Cs2 Mo3 Cs1 157.33(5) 3_556 2_665 ?
Cs2 Mo3 Cs2 71.84(4) 6 3_556 ?
Cs2 Mo3 Cs2 75.83(4) 3_656 6 ?
Cs2 Mo3 Cs2 104.51(5) 3_656 3_556 ?
O1 Mo3 Cs1 37.9(5) . 2_665 ?
O1 Mo3 Cs2 131.6(5) . 3_556 ?
O1 Mo3 Cs2 51.0(5) . 3_656 ?
O1 Mo3 Cs2 62.4(5) . 6 ?
O1 Mo3 O2 103.5(8) . . ?
O1 Mo3 O3 96.1(6) . . ?
O1 Mo3 O6 164.9(7) . 3_556 ?
O1 Mo3 O9 97.1(6) . 3_556 ?
O1 Mo3 O10 101.0(7) . 3_556 ?
O2 Mo3 Cs1 123.8(5) . 2_665 ?
O2 Mo3 Cs2 33.9(5) . 3_556 ?
O2 Mo3 Cs2 102.3(6) . 3_656 ?
O2 Mo3 Cs2 41.2(6) . 6 ?
O2 Mo3 O3 100.4(7) . . ?
O2 Mo3 O6 86.6(6) . 3_556 ?
O2 Mo3 O9 158.8(7) . 3_556 ?
O2 Mo3 O10 98.1(7) . 3_556 ?
O3 Mo3 Cs1 118.1(4) . 2_665 ?
O3 Mo3 Cs2 45.6(4) . 3_656 ?
O3 Mo3 Cs2 102.8(4) . 6 ?
O3 Mo3 Cs2 78.9(4) . 3_556 ?
O3 Mo3 O6 70.7(5) . 3_556 ?
O3 Mo3 O9 81.7(5) . 3_556 ?
O3 Mo3 O10 151.0(5) . 3_556 ?
O6 Mo3 Cs1 142.2(3) 3_556 2_665 ?
O6 Mo3 Cs2 126.6(3) 3_556 6 ?
O6 Mo3 Cs2 54.8(3) 3_556 3_556 ?
O6 Mo3 Cs2 116.4(3) 3_556 3_656 ?
O9 Mo3 Cs1 71.4(3) 3_556 2_665 ?
O9 Mo3 Cs2 159.2(4) 3_556 6 ?
O9 Mo3 Cs2 94.2(4) 3_556 3_656 ?
O9 Mo3 Cs2 128.8(4) 3_556 3_556 ?
O9 Mo3 O6 74.1(5) 3_556 3_556 ?
O10 Mo3 Cs1 67.4(4) 3_556 2_665 ?
O10 Mo3 Cs2 148.5(4) 3_556 3_656 ?
O10 Mo3 Cs2 105.9(4) 3_556 6 ?
O10 Mo3 Cs2 105.8(4) 3_556 3_556 ?
O10 Mo3 O6 88.4(5) 3_556 3_556 ?
O10 Mo3 O9 73.1(5) 3_556 3_556 ?
O5 P1 K1 90.9(5) . 5 ?
O6 P1 K1 154.1(5) . 5 ?
O6 P1 O5 102.0(7) . . ?
O6 P1 O9 112.9(7) . 3_556 ?
O7 P1 K1 40.7(6) . 5 ?
O7 P1 O5 110.0(7) . . ?
O7 P1 O6 113.4(8) . . ?
O7 P1 O9 109.5(7) . 3_556 ?
O9 P1 K1 83.1(5) 3_556 5 ?
O9 P1 O5 108.7(6) 3_556 . ?
Cs1 O1 Cs2 120.2(5) 2_665 6 ?
Cs2 O1 Cs1 116.2(5) 3_656 2_665 ?
Cs2 O1 Cs2 93.1(4) 3_656 6 ?
Mo3 O1 Cs1 123.7(7) . 2_665 ?
Mo3 O1 Cs2 104.9(7) . 3_656 ?
Mo3 O1 Cs2 92.7(6) . 6 ?
Cs2 O2 Cs2 109.1(4) 6 3_556 ?
Mo3 O2 Cs2 116.4(8) . 6 ?
Mo3 O2 Cs2 128.2(7) . 3_556 ?
Mo1 O3 Cs2 129.2(6) . 3_656 ?
Mo1 O3 Mo3 124.0(6) . . ?
Mo3 O3 Cs2 106.6(5) . 3_656 ?
K1 O4 Cs2 126.2(5) . . ?
Mo1 O4 K1 101.6(6) . . ?
Mo1 O4 Cs2 127.8(6) . . ?
P1 O5 P1 131.1(11) 3_656 . ?
Mo1 O6 Cs2 87.5(3) . . ?
Mo1 O6 Mo3 93.1(4) . 3_556 ?
Mo3 O6 Cs2 92.3(4) 3_556 . ?
P1 O6 Cs2 116.5(6) . . ?
P1 O6 Mo1 127.7(7) . . ?
P1 O6 Mo3 128.3(7) . 3_556 ?
K1 O7 Cs1 97.6(4) 5 . ?
Mo2 O7 K1 100.0(4) . 5 ?
Mo2 O7 Cs1 83.0(4) . . ?
P1 O7 K1 118.1(8) . 5 ?
P1 O7 Cs1 131.6(7) . . ?
P1 O7 Mo2 118.2(7) . . ?
K1 O8 K1 157.3(5) 5 5_455 ?
Mo2 O8 K1 93.47(7) 3_556 5 ?
Mo2 O8 K1 91.11(7) 3_556 5_455 ?
Mo2 O8 K1 91.11(7) . 5 ?
Mo2 O8 K1 93.47(7) . 5_455 ?
Mo2 O8 Mo2 156.5(9) . 3_556 ?
Mo3 O9 Mo2 92.1(5) 3_556 . ?
P1 O9 Mo2 132.3(8) 3_556 . ?
P1 O9 Mo3 131.1(7) 3_556 3_556 ?
Mo2 O10 Cs1 99.4(5) . . ?
Mo2 O10 Mo3 124.6(7) . 3_556 ?
Mo3 O10 Cs1 127.3(6) 3_556 . ?
Cs1 O11 K1 92.8(4) . 5 ?
Cs2 O11 K1 110.9(4) 5_455 5 ?
Cs2 O11 Cs1 132.9(5) 5_455 . ?
Mo2 O11 K1 97.1(6) . 5 ?
Mo2 O11 Cs1 104.2(6) . . ?
Mo2 O11 Cs2 112.0(7) . 5_455 ?
K1 O12 Cs1 100.3(4) 5_455 1_455 ?
K1 O12 Cs2 100.6(4) 5_455 5_455 ?
Cs1 O12 Cs2 121.2(4) 1_455 5_455 ?
Mo2 O12 K1 112.0(6) . 5_455 ?
Mo2 O12 Cs1 126.4(7) . 1_455 ?
Mo2 O12 Cs2 94.1(6) . 5_455 ?

loop_
_geom_bond_atom_site_label_1
_geom_bond_atom_site_label_2
_geom_bond_distance
_geom_bond_site_symmetry_2
_geom_bond_publ_flag
K1 Mo1 3.491(5) . ?
K1 P1 3.643(6) 5_445 ?
K1 O4 2.742(13) 3_556 ?
K1 O4 2.742(13) . ?
K1 O7 2.694(14) 5_445 ?
K1 O7 2.694(14) 7_546 ?
K1 O8 3.352(3) 5_545 ?
K1 O8 3.352(3) 5_445 ?
K1 O11 3.289(16) 7_546 ?
K1 O11 3.289(16) 5_445 ?
K1 O12 2.973(15) 5_545 ?
K1 O12 2.973(15) 7_446 ?
Cs1 Mo2 4.041(2) . ?
Cs1 Mo2 4.041(2) 4_566 ?
Cs1 O1 3.274(16) 3_656 ?
Cs1 O1 3.274(16) 2_664 ?
Cs1 O7 3.581(14) . ?
Cs1 O7 3.581(14) 4_566 ?
Cs1 O10 3.269(14) 4_566 ?
Cs1 O10 3.269(14) . ?
Cs1 O11 3.282(15) . ?
Cs1 O11 3.282(15) 4_566 ?
Cs1 O12 3.221(14) 4_666 ?
Cs1 O12 3.221(14) 1_655 ?
Cs2 Mo2 4.0444(19) 5_545 ?
Cs2 Mo3 3.979(2) 6_554 ?
Cs2 Mo3 3.972(2) 3_656 ?
Cs2 O1 3.530(16) 6_554 ?
Cs2 O1 3.194(16) 3_656 ?
Cs2 O2 3.074(16) 3_556 ?
Cs2 O2 2.923(15) 6_554 ?
Cs2 O3 2.964(12) 3_656 ?
Cs2 O4 2.901(15) . ?
Cs2 O6 3.546(13) . ?
Cs2 O11 3.099(15) 5_545 ?
Cs2 O12 3.548(15) 5_545 ?
Mo1 O3 1.910(13) . ?
Mo1 O3 1.910(13) 3_556 ?
Mo1 O4 1.679(14) 3_556 ?
Mo1 O4 1.679(14) . ?
Mo1 O6 2.313(12) 3_556 ?
Mo1 O6 2.313(12) . ?
Mo2 O7 2.360(13) . ?
Mo2 O8 1.887(3) . ?
Mo2 O9 2.447(13) . ?
Mo2 O10 1.899(12) . ?
Mo2 O11 1.687(14) . ?
Mo2 O12 1.707(14) . ?
Mo3 O1 1.680(15) . ?
Mo3 O2 1.698(15) . ?
Mo3 O3 1.929(14) . ?
Mo3 O6 2.356(11) 3_556 ?
Mo3 O9 2.264(14) 3_556 ?
Mo3 O10 1.935(11) 3_556 ?
P1 O5 1.595(8) . ?
P1 O6 1.508(12) . ?
P1 O7 1.493(13) . ?
P1 O9 1.516(14) 3_556 ?

loop_
_geom_torsion_atom_site_label_1
_geom_torsion_atom_site_label_2
_geom_torsion_atom_site_label_3
_geom_torsion_atom_site_label_4
_geom_torsion
_geom_torsion_site_symmetry_1
_geom_torsion_site_symmetry_2
_geom_torsion_site_symmetry_3
_geom_torsion_site_symmetry_4
_geom_torsion_publ_flag
K1 Mo1 O4 Cs2 157.2(11) . . . . ?
K1 Mo2 O8 K1 157.8(5) 5 . . 5_455 ?
K1 Mo2 O8 K1 -157.8(5) 5_455 . . 5 ?
K1 Mo2 O8 Mo2 100.9(3) 5_455 . . 3_556 ?
K1 Mo2 O8 Mo2 -101.4(3) 5 . . 3_556 ?
K1 Mo2 O10 Cs1 163.12(12) 5_455 . . . ?
K1 Mo2 O10 Cs1 -42.7(4) 5 . . . ?
K1 Mo2 O10 Mo3 -47.6(10) 5_455 . . 3_556 ?
K1 Mo2 O10 Mo3 106.6(8) 5 . . 3_556 ?
K1 Mo2 O11 K1 100.1(5) 5_455 . . 5 ?
K1 Mo2 O11 Cs1 -165.13(14) 5_455 . . . ?
K1 Mo2 O11 Cs1 94.7(6) 5 . . . ?
K1 Mo2 O11 Cs2 -15.9(8) 5_455 . . 5_455 ?
K1 Mo2 O11 Cs2 -116.0(7) 5 . . 5_455 ?
K1 Mo2 O12 K1 -72.7(9) 5 . . 5_455 ?
K1 Mo2 O12 Cs1 164.7(2) 5 . . 1_455 ?
K1 Mo2 O12 Cs1 -122.6(11) 5_455 . . 1_455 ?
K1 Mo2 O12 Cs2 30.5(8) 5 . . 5_455 ?
K1 Mo2 O12 Cs2 103.2(6) 5_455 . . 5_455 ?
K1 P1 O5 P1 0.001(1) 5 . . 3_656 ?
K1 P1 O6 Cs2 93.8(11) 5 . . . ?
K1 P1 O6 Mo1 -157.3(6) 5 . . . ?
K1 P1 O6 Mo3 -23.0(18) 5 . . 3_556 ?
K1 P1 O7 Cs1 132.5(13) 5 . . . ?
K1 P1 O7 Mo2 -120.6(11) 5 . . . ?
Cs1 Mo2 O8 K1 -169.53(12) 1_455 . . 5 ?
Cs1 Mo2 O8 K1 169.64(17) . . . 5_455 ?
Cs1 Mo2 O8 K1 -11.7(6) 1_455 . . 5_455 ?
Cs1 Mo2 O8 K1 11.9(7) . . . 5 ?
Cs1 Mo2 O8 Mo2 89.1(3) 1_455 . . 3_556 ?
Cs1 Mo2 O8 Mo2 -89.5(4) . . . 3_556 ?
Cs1 Mo2 O10 Cs1 126.1(4) 1_455 . . . ?
Cs1 Mo2 O10 Mo3 -84.6(8) 1_455 . . 3_556 ?
Cs1 Mo2 O10 Mo3 149.3(11) . . . 3_556 ?
Cs1 Mo2 O11 K1 178.30(14) 1_455 . . 5 ?
Cs1 Mo2 O11 K1 -94.7(6) . . . 5 ?
Cs1 Mo2 O11 Cs1 -87.0(5) 1_455 . . . ?
Cs1 Mo2 O11 Cs2 149.3(9) . . . 5_455 ?
Cs1 Mo2 O11 Cs2 62.3(6) 1_455 . . 5_455 ?
Cs1 Mo2 O12 K1 -176.5(2) . . . 5_455 ?
Cs1 Mo2 O12 K1 122.6(11) 1_455 . . 5_455 ?
Cs1 Mo2 O12 Cs1 60.9(9) . . . 1_455 ?
Cs1 Mo2 O12 Cs2 -134.3(9) 1_455 . . 5_455 ?
Cs1 Mo2 O12 Cs2 -73.3(5) . . . 5_455 ?
Cs1 Mo3 O1 Cs2 129.6(9) 2_665 . . 6 ?
Cs1 Mo3 O1 Cs2 -136.5(11) 2_665 . . 3_656 ?
Cs1 Mo3 O2 Cs2 -36.7(9) 2_665 . . 6 ?
Cs1 Mo3 O2 Cs2 174.5(5) 2_665 . . 3_556 ?
Cs2 Mo1 O4 K1 99.6(5) 3_656 . . . ?
Cs2 Mo1 O4 K1 -68.5(4) 1_455 . . . ?
Cs2 Mo1 O4 K1 -157.2(11) . . . . ?
Cs2 Mo1 O4 K1 16.4(8) 3_556 . . . ?
Cs2 Mo1 O4 Cs2 173.6(3) 3_556 . . . ?
Cs2 Mo1 O4 Cs2 -103.2(8) 3_656 . . . ?
Cs2 Mo1 O4 Cs2 88.7(7) 1_455 . . . ?
Cs2 Mo2 O8 K1 75.7(3) 5_455 . . 5_455 ?
Cs2 Mo2 O8 K1 -82.0(3) 5_455 . . 5 ?
Cs2 Mo2 O8 Mo2 176.61(4) 5_455 . . 3_556 ?
Cs2 Mo2 O10 Cs1 58.8(6) 5_455 . . . ?
Cs2 Mo2 O10 Mo3 -151.9(5) 5_455 . . 3_556 ?
Cs2 Mo2 O11 K1 116.0(7) 5_455 . . 5 ?
Cs2 Mo2 O11 Cs1 -149.3(9) 5_455 . . . ?
Cs2 Mo2 O12 K1 -103.2(6) 5_455 . . 5_455 ?
Cs2 Mo2 O12 Cs1 134.3(9) 5_455 . . 1_455 ?
Cs2 Mo3 O1 Cs1 136.5(11) 3_656 . . 2_665 ?
Cs2 Mo3 O1 Cs1 -129.6(9) 6 . . 2_665 ?
Cs2 Mo3 O1 Cs1 -150.2(4) 3_556 . . 2_665 ?
Cs2 Mo3 O1 Cs2 73.2(8) 3_556 . . 3_656 ?
Cs2 Mo3 O1 Cs2 93.9(5) 6 . . 3_656 ?
Cs2 Mo3 O1 Cs2 -93.9(5) 3_656 . . 6 ?
Cs2 Mo3 O1 Cs2 -20.7(8) 3_556 . . 6 ?
Cs2 Mo3 O2 Cs2 -97.8(8) 3_656 . . 3_556 ?
Cs2 Mo3 O2 Cs2 -148.8(14) 6 . . 3_556 ?
Cs2 Mo3 O2 Cs2 51.0(7) 3_656 . . 6 ?
Cs2 Mo3 O2 Cs2 148.8(14) 3_556 . . 6 ?
O1 Mo3 O2 Cs2 -150.2(9) . . . 3_556 ?
O1 Mo3 O2 Cs2 -1.4(9) . . . 6 ?
O2 Mo3 O1 Cs1 -128.5(8) . . . 2_665 ?
O2 Mo3 O1 Cs2 95.0(7) . . . 3_656 ?
O2 Mo3 O1 Cs2 1.1(7) . . . 6 ?
O3 Mo1 O4 K1 -100.6(5) 3_556 . . . ?
O3 Mo1 O4 K1 105.5(5) . . . . ?
O3 Mo1 O4 Cs2 56.6(9) 3_556 . . . ?
O3 Mo1 O4 Cs2 -97.3(8) . . . . ?
O3 Mo3 O1 Cs1 129.2(8) . . . 2_665 ?
O3 Mo3 O1 Cs2 -101.2(5) . . . 6 ?
O3 Mo3 O1 Cs2 -7.3(6) . . . 3_656 ?
O3 Mo3 O2 Cs2 97.6(7) . . . 6 ?
O3 Mo3 O2 Cs2 -51.2(10) . . . 3_556 ?
O4 Mo1 O4 K1 0.002(1) 3_556 . . . ?
O4 Mo1 O4 Cs2 157.2(11) 3_556 . . . ?
O5 P1 O6 Cs2 -24.8(6) . . . . ?
O5 P1 O6 Mo1 84.1(8) . . . . ?
O5 P1 O6 Mo3 -141.5(7) . . . 3_556 ?
O5 P1 O7 K1 -66.7(8) . . . 5 ?
O5 P1 O7 Cs1 65.8(10) . . . . ?
O5 P1 O7 Mo2 172.7(6) . . . . ?
O6 Mo1 O4 K1 146(2) 3_556 . . . ?
O6 Mo1 O4 K1 -172.3(5) . . . . ?
O6 Mo1 O4 Cs2 -15.1(8) . . . . ?
O6 Mo1 O4 Cs2 -57(3) 3_556 . . . ?
O6 Mo3 O1 Cs1 100(2) 3_556 . . 2_665 ?
O6 Mo3 O1 Cs2 -130(2) 3_556 . . 6 ?
O6 Mo3 O1 Cs2 -36(2) 3_556 . . 3_656 ?
O6 Mo3 O2 Cs2 167.2(7) 3_556 . . 6 ?
O6 Mo3 O2 Cs2 18.4(9) 3_556 . . 3_556 ?
O6 P1 O5 P1 157.5(6) . . . 3_656 ?
O6 P1 O7 K1 179.8(7) . . . 5 ?
O6 P1 O7 Cs1 -47.7(11) . . . . ?
O6 P1 O7 Mo2 59.2(10) . . . . ?
O7 Mo2 O8 K1 -159.8(5) . . . 5_455 ?
O7 Mo2 O8 K1 42.4(4) . . . 5 ?
O7 Mo2 O8 Mo2 -59.0(3) . . . 3_556 ?
O7 Mo2 O10 Cs1 -64.0(4) . . . . ?
O7 Mo2 O10 Mo3 85.3(9) . . . 3_556 ?
O7 Mo2 O11 K1 -36.5(5) . . . 5 ?
O7 Mo2 O11 Cs1 58.3(5) . . . . ?
O7 Mo2 O11 Cs2 -152.5(7) . . . 5_455 ?
O7 P1 O5 P1 36.8(6) . . . 3_656 ?
O7 P1 O6 Cs2 93.5(7) . . . . ?
O7 P1 O6 Mo1 -157.6(8) . . . . ?
O7 P1 O6 Mo3 -23.3(11) . . . 3_556 ?
O8 Mo2 O10 Cs1 -114.8(5) . . . . ?
O8 Mo2 O10 Mo3 34.5(13) . . . 3_556 ?
O8 Mo2 O11 K1 39.6(5) . . . 5 ?
O8 Mo2 O11 Cs1 134.3(5) . . . . ?
O8 Mo2 O11 Cs2 -76.5(6) . . . 5_455 ?
O8 Mo2 O12 K1 -18.5(7) . . . 5_455 ?
O8 Mo2 O12 Cs1 -141.0(8) . . . 1_455 ?
O8 Mo2 O12 Cs2 84.7(5) . . . 5_455 ?
O9 Mo2 O8 K1 133.0(4) . . . 5 ?
O9 Mo2 O8 K1 -69.2(4) . . . 5_455 ?
O9 Mo2 O8 Mo2 31.6(3) . . . 3_556 ?
O9 Mo2 O10 Cs1 -157.5(6) . . . . ?
O9 Mo2 O10 Mo3 -8.3(7) . . . 3_556 ?
O9 Mo2 O12 K1 61.9(6) . . . 5_455 ?
O9 Mo2 O12 Cs1 -60.7(7) . . . 1_455 ?
O9 Mo2 O12 Cs2 165.0(4) . . . 5_455 ?
O9 Mo3 O1 Cs1 46.8(8) 3_556 . . 2_665 ?
O9 Mo3 O1 Cs2 176.4(4) 3_556 . . 6 ?
O9 Mo3 O1 Cs2 -89.7(5) 3_556 . . 3_656 ?
O9 Mo3 O2 Cs2 -168.5(11) 3_556 . . 6 ?
O9 Mo3 O2 Cs2 43(2) 3_556 . . 3_556 ?
O9 P1 O5 P1 -83.1(6) 3_556 . . 3_656 ?
O9 P1 O6 Cs2 -141.2(7) 3_556 . . . ?
O9 P1 O6 Mo1 -32.3(11) 3_556 . . . ?
O9 P1 O6 Mo3 102.0(10) 3_556 . . 3_556 ?
O9 P1 O7 K1 52.7(9) 3_556 . . 5 ?
O9 P1 O7 Cs1 -174.8(8) 3_556 . . . ?
O9 P1 O7 Mo2 -67.9(10) 3_556 . . . ?
O10 Mo2 O8 K1 -109.3(7) . . . 5_455 ?
O10 Mo2 O8 K1 92.9(8) . . . 5 ?
O10 Mo2 O8 Mo2 -8.4(7) . . . 3_556 ?
O10 Mo2 O11 K1 -111.8(5) . . . 5 ?
O10 Mo2 O11 Cs1 -17.1(7) . . . . ?
O10 Mo2 O11 Cs2 132.2(6) . . . 5_455 ?
O10 Mo2 O12 K1 129.8(6) . . . 5_455 ?
O10 Mo2 O12 Cs1 7.2(9) . . . 1_455 ?
O10 Mo2 O12 Cs2 -127.0(4) . . . 5_455 ?
O10 Mo3 O1 Cs1 -27.3(9) 3_556 . . 2_665 ?
O10 Mo3 O1 Cs2 -163.8(5) 3_556 . . 3_656 ?
O10 Mo3 O1 Cs2 102.3(5) 3_556 . . 6 ?
O10 Mo3 O2 Cs2 -104.9(7) 3_556 . . 6 ?
O10 Mo3 O2 Cs2 106.3(9) 3_556 . . 3_556 ?
O11 Mo2 O8 K1 119.4(6) . . . 5_455 ?
O11 Mo2 O8 K1 -38.3(7) . . . 5 ?
O11 Mo2 O8 Mo2 -139.7(6) . . . 3_556 ?
O11 Mo2 O10 Cs1 16.8(7) . . . . ?
O11 Mo2 O10 Mo3 166.1(9) . . . 3_556 ?
O11 Mo2 O12 K1 -124.7(7) . . . 5_455 ?
O11 Mo2 O12 Cs1 112.8(9) . . . 1_455 ?
O11 Mo2 O12 Cs2 -21.5(6) . . . 5_455 ?
O12 Mo2 O8 K1 -142.7(5) . . . 5 ?
O12 Mo2 O8 K1 15.1(6) . . . 5_455 ?
O12 Mo2 O8 Mo2 116.0(5) . . . 3_556 ?
O12 Mo2 O10 Cs1 121.5(6) . . . . ?
O12 Mo2 O10 Mo3 -89.2(10) . . . 3_556 ?
O12 Mo2 O11 K1 142.8(6) . . . 5 ?
O12 Mo2 O11 Cs1 -122.5(7) . . . . ?
O12 Mo2 O11 Cs2 26.8(7) . . . 5_455 ?
